data_1543969
loop_
_publ_author_name
'Hai-Juan Du'
'Li-Wei Mi'
'Zhong-Cheng Yue'
'Yun-Yin Niu'
'Hong-Wei Hou'

_publ_section_title
;
 Templated fabrication, isomer recognition of series of
 1,1'-(alkane-1,omega-diyl)-bis(3-methylimidazolium)-induced
 polyoxometalates (omega = 1-11)
;
_journal_name_full 'Inorganica Chimica Acta'
_journal_page_first 418
_journal_page_last 426
_journal_paper_doi 10.1016/j.ica.2013.09.050
_journal_volume 409B
_journal_year 2014
_chemical_formula_sum 'C12 H20 Mo4 N4 O13'
_chemical_formula_weight 812.08
_space_group_IT_number 2
_symmetry_cell_setting triclinic
_symmetry_space_group_name_Hall '-P 1'
_symmetry_space_group_name_H-M 'P -1'
_atom_sites_solution_hydrogens geom
_atom_sites_solution_primary direct
_atom_sites_solution_secondary difmap
_cell_angle_alpha 63.7590(10)
_cell_angle_beta 89.8230(10)
_cell_angle_gamma 74.9970(10)
_cell_formula_units_Z 2
_cell_length_a 9.7217(6)
_cell_length_b 10.6264(6)
_cell_length_c 11.6749(7)
_cell_measurement_reflns_used 4714
_cell_measurement_temperature 298(2)
_cell_measurement_theta_max 28.25
_cell_measurement_theta_min 2.19
_cell_volume 1036.25(11)
_computing_cell_refinement 'Bruker SMART'
_computing_data_collection 'Bruker SMART'
_computing_data_reduction 'Bruker SAINT'
_computing_molecular_graphics 'Bruker SHELXTL'
_computing_publication_material 'Bruker SHELXTL'
_computing_structure_refinement 'SHELXL-97 (Sheldrick, 1997)'
_computing_structure_solution 'SHELXS-97 (Sheldrick, 1990)'
_diffrn_ambient_temperature 298(2)
_diffrn_measured_fraction_theta_full 0.980
_diffrn_measured_fraction_theta_max 0.980
_diffrn_measurement_device_type 'CCD area detector'
_diffrn_measurement_method 'phi and omega scans'
_diffrn_radiation_monochromator graphite
_diffrn_radiation_source 'fine-focus sealed tube'
_diffrn_radiation_type MoK\a
_diffrn_radiation_wavelength 0.71073
_diffrn_reflns_av_R_equivalents 0.0444
_diffrn_reflns_av_sigmaI/netI 0.0427
_diffrn_reflns_limit_h_max 12
_diffrn_reflns_limit_h_min -7
_diffrn_reflns_limit_k_max 13
_diffrn_reflns_limit_k_min -13
_diffrn_reflns_limit_l_max 14
_diffrn_reflns_limit_l_min -14
_diffrn_reflns_number 6930
_diffrn_reflns_theta_full 26.50
_diffrn_reflns_theta_max 26.50
_diffrn_reflns_theta_min 1.96
_exptl_absorpt_coefficient_mu 2.442
_exptl_absorpt_correction_T_max 0.7923
_exptl_absorpt_correction_T_min 0.6960
_exptl_absorpt_correction_type none
_exptl_crystal_colour colorless
_exptl_crystal_density_diffrn 2.603
_exptl_crystal_density_method 'not measured'
_exptl_crystal_description block
_exptl_crystal_F_000 784
_exptl_crystal_size_max 0.16
_exptl_crystal_size_mid 0.12
_exptl_crystal_size_min 0.10
_refine_diff_density_max 0.537
_refine_diff_density_min -1.261
_refine_diff_density_rms 0.181
_refine_ls_extinction_method none
_refine_ls_goodness_of_fit_ref 1.072
_refine_ls_hydrogen_treatment constr
_refine_ls_matrix_type full
_refine_ls_number_parameters 300
_refine_ls_number_reflns 4210
_refine_ls_number_restraints 0
_refine_ls_restrained_S_all 1.072
_refine_ls_R_factor_all 0.0295
_refine_ls_R_factor_gt 0.0273
_refine_ls_shift/su_max 0.001
_refine_ls_shift/su_mean 0.000
_refine_ls_structure_factor_coef Fsqd
_refine_ls_weighting_details 'calc w=1/[\s^2^(Fo^2^)+(0.0299P)^2^+0.0000P] where P=(Fo^2^+2Fc^2^)/3'
_refine_ls_weighting_scheme calc
_refine_ls_wR_factor_gt 0.0651
_refine_ls_wR_factor_ref 0.0664
_reflns_number_gt 3914
_reflns_number_total 4210
_reflns_threshold_expression >2sigma(I)
_cod_data_source_file ICA-2014-409B-418-426-4.cif
_cod_data_source_block 4
_cod_depositor_comments
;
The following automatic conversions were performed:

'_journal_paper_doi' value
'http://dx.doi.org/10.1016/j.ica.2013.09.050' was changed to
'10.1016/j.ica.2013.09.050'.

Automatic conversion script
Id: cif_fix_values 6433 2018-09-21 13:16:33Z andrius 
;
_cod_original_sg_symbol_H-M P-1
_cod_database_code 1543969

loop_
_symmetry_equiv_pos_as_xyz
'x, y, z'
'-x, -y, -z'

loop_
_atom_site_label
_atom_site_type_symbol
_atom_site_fract_x
_atom_site_fract_y
_atom_site_fract_z
_atom_site_U_iso_or_equiv
_atom_site_adp_type
_atom_site_occupancy
_atom_site_symmetry_multiplicity
_atom_site_calc_flag
_atom_site_refinement_flags
_atom_site_disorder_assembly
_atom_site_disorder_group
Mo1 Mo 0.58917(3) 0.36799(3) 0.27975(2) 0.01560(8) Uani 1 1 d . . .
Mo2 Mo 0.84562(3) 0.36193(3) 0.10362(2) 0.01463(8) Uani 1 1 d . . .
Mo3 Mo 0.79458(3) 0.62865(3) -0.20515(2) 0.01458(8) Uani 1 1 d . . .
Mo4 Mo 0.45892(3) 0.34001(3) 0.02811(2) 0.01300(8) Uani 1 1 d . . .
C1 C 0.4172(5) 0.1181(4) -0.4309(4) 0.0370(9) Uani 1 1 d . . .
H1A H 0.4679 0.0172 -0.3766 0.055 Uiso 1 1 calc R . .
H1B H 0.4848 0.1731 -0.4642 0.055 Uiso 1 1 calc R . .
H1C H 0.3589 0.1253 -0.5011 0.055 Uiso 1 1 calc R . .
C2 C 0.3096(4) 0.3112(4) -0.3588(3) 0.0328(9) Uani 1 1 d . . .
H2 H 0.3538 0.3813 -0.4095 0.039 Uiso 1 1 calc R . .
C3 C 0.2195(4) 0.3214(4) -0.2751(4) 0.0360(9) Uani 1 1 d . . .
H3 H 0.1897 0.3999 -0.2562 0.043 Uiso 1 1 calc R . .
C4 C 0.2453(4) 0.1088(4) -0.2717(3) 0.0239(7) Uani 1 1 d . . .
H4 H 0.2373 0.0160 -0.2510 0.029 Uiso 1 1 calc R . .
C5 C 0.0828(4) 0.1578(4) -0.1216(3) 0.0350(9) Uani 1 1 d . . .
H5A H 0.0431 0.0838 -0.1237 0.042 Uiso 1 1 calc R . .
H5B H 0.0036 0.2442 -0.1404 0.042 Uiso 1 1 calc R . .
C6 C 0.1590(4) 0.1012(4) 0.0121(3) 0.0298(8) Uani 1 1 d . . .
H6A H 0.1973 0.1759 0.0142 0.036 Uiso 1 1 calc R . .
H6B H 0.0896 0.0839 0.0731 0.036 Uiso 1 1 calc R . .
C7 C 0.2793(4) -0.0378(4) 0.0536(3) 0.0339(9) Uani 1 1 d . . .
H7A H 0.3519 -0.0182 -0.0038 0.041 Uiso 1 1 calc R . .
H7B H 0.2422 -0.1098 0.0446 0.041 Uiso 1 1 calc R . .
C8 C 0.3491(4) -0.1021(4) 0.1902(4) 0.0351(9) Uani 1 1 d . . .
H8A H 0.4389 -0.1754 0.2025 0.042 Uiso 1 1 calc R . .
H8B H 0.3710 -0.0253 0.2038 0.042 Uiso 1 1 calc R . .
C9 C 0.2408(4) -0.3048(4) 0.3215(4) 0.0408(10) Uani 1 1 d . . .
H9 H 0.2865 -0.3715 0.2923 0.049 Uiso 1 1 calc R . .
C10 C 0.1452(5) -0.3229(4) 0.4057(4) 0.0415(10) Uani 1 1 d . . .
H10 H 0.1123 -0.4050 0.4460 0.050 Uiso 1 1 calc R . .
C11 C 0.1746(4) -0.1074(4) 0.3481(3) 0.0299(8) Uani 1 1 d . . .
H11 H 0.1661 -0.0149 0.3407 0.036 Uiso 1 1 calc R . .
C12 C 0.0025(5) -0.1741(5) 0.5082(4) 0.0476(11) Uani 1 1 d . . .
H12A H 0.0529 -0.1724 0.5778 0.071 Uiso 1 1 calc R . .
H12B H -0.0428 -0.2512 0.5420 0.071 Uiso 1 1 calc R . .
H12C H -0.0691 -0.0819 0.4608 0.071 Uiso 1 1 calc R . .
N1 N 0.1784(3) 0.1949(3) -0.2217(3) 0.0250(6) Uani 1 1 d . . .
N2 N 0.3254(3) 0.1769(3) -0.3560(3) 0.0252(6) Uani 1 1 d . . .
N3 N 0.2585(3) -0.1694(3) 0.2863(3) 0.0286(7) Uani 1 1 d . . .
N4 N 0.1044(3) -0.1998(3) 0.4223(3) 0.0317(7) Uani 1 1 d . . .
O1 O 0.6469(3) 0.1819(3) 0.3639(2) 0.0267(5) Uani 1 1 d . . .
O2 O 0.5315(3) 0.4253(3) 0.3913(2) 0.0277(5) Uani 1 1 d . . .
O3 O 0.7660(2) 0.4068(2) 0.24594(19) 0.0175(5) Uani 1 1 d . . .
O4 O 0.6193(2) 0.3945(2) 0.07963(19) 0.0142(4) Uani 1 1 d . . .
O5 O 0.8867(3) 0.1762(2) 0.1842(2) 0.0248(5) Uani 1 1 d . . .
O6 O 1.0093(2) 0.3998(2) 0.1360(2) 0.0235(5) Uani 1 1 d . . .
O7 O 0.7404(2) 0.6135(2) -0.01381(19) 0.0155(4) Uani 1 1 d . . .
O8 O 0.8484(2) 0.3958(2) -0.0592(2) 0.0191(5) Uani 1 1 d . . .
O9 O 0.5964(2) 0.6192(2) -0.1955(2) 0.0169(5) Uani 1 1 d . . .
O10 O 0.7583(3) 0.8148(2) -0.2818(2) 0.0260(5) Uani 1 1 d . . .
O11 O 0.8323(3) 0.5784(3) -0.3236(2) 0.0272(5) Uani 1 1 d . . .
O12 O 0.5121(3) 0.1548(2) 0.1136(2) 0.0226(5) Uani 1 1 d . . .
O13 O 0.4942(2) 0.3768(2) -0.1277(2) 0.0195(5) Uani 1 1 d . . .

loop_
_atom_site_aniso_label
_atom_site_aniso_U_11
_atom_site_aniso_U_22
_atom_site_aniso_U_33
_atom_site_aniso_U_23
_atom_site_aniso_U_13
_atom_site_aniso_U_12
Mo1 0.01421(15) 0.02008(15) 0.01374(14) -0.00723(11) 0.00370(11) -0.00783(11)
Mo2 0.01067(14) 0.01530(14) 0.01655(14) -0.00549(11) 0.00365(11) -0.00486(11)
Mo3 0.01257(15) 0.01705(14) 0.01466(14) -0.00639(11) 0.00432(11) -0.00671(11)
Mo4 0.01169(14) 0.01387(13) 0.01573(14) -0.00785(11) 0.00356(11) -0.00530(10)
C1 0.043(3) 0.041(2) 0.028(2) -0.0157(17) 0.0116(18) -0.0136(19)
C2 0.042(2) 0.0215(18) 0.034(2) -0.0073(15) -0.0013(18) -0.0162(16)
C3 0.041(2) 0.0250(19) 0.043(2) -0.0173(17) -0.0005(19) -0.0092(17)
C4 0.0255(19) 0.0235(17) 0.0219(17) -0.0092(14) -0.0002(15) -0.0080(14)
C5 0.026(2) 0.045(2) 0.040(2) -0.0242(19) 0.0093(18) -0.0107(17)
C6 0.029(2) 0.035(2) 0.036(2) -0.0237(17) 0.0143(17) -0.0119(16)
C7 0.033(2) 0.041(2) 0.035(2) -0.0250(18) 0.0123(17) -0.0097(17)
C8 0.025(2) 0.045(2) 0.040(2) -0.0229(19) 0.0057(17) -0.0098(17)
C9 0.039(2) 0.0209(19) 0.059(3) -0.0185(19) -0.008(2) -0.0032(17)
C10 0.046(3) 0.0206(18) 0.046(2) -0.0025(17) -0.004(2) -0.0140(18)
C11 0.035(2) 0.0281(19) 0.0308(19) -0.0154(16) 0.0053(17) -0.0126(16)
C12 0.049(3) 0.059(3) 0.031(2) -0.014(2) 0.010(2) -0.022(2)
N1 0.0254(16) 0.0242(15) 0.0280(15) -0.0139(12) 0.0018(13) -0.0076(12)
N2 0.0280(17) 0.0220(14) 0.0222(14) -0.0070(12) 0.0016(13) -0.0074(12)
N3 0.0299(18) 0.0277(16) 0.0320(16) -0.0166(13) 0.0020(14) -0.0090(13)
N4 0.0354(19) 0.0289(16) 0.0258(16) -0.0045(13) 0.0007(14) -0.0155(14)
O1 0.0248(14) 0.0228(12) 0.0262(13) -0.0044(10) 0.0034(11) -0.0093(10)
O2 0.0304(14) 0.0379(14) 0.0223(12) -0.0183(11) 0.0085(11) -0.0135(11)
O3 0.0137(11) 0.0239(11) 0.0187(11) -0.0107(9) 0.0041(9) -0.0096(9)
O4 0.0127(11) 0.0188(11) 0.0148(10) -0.0092(9) 0.0049(9) -0.0077(9)
O5 0.0229(13) 0.0170(11) 0.0290(13) -0.0058(10) 0.0071(11) -0.0060(10)
O6 0.0157(12) 0.0302(12) 0.0245(12) -0.0095(10) 0.0038(10) -0.0120(10)
O7 0.0113(11) 0.0189(11) 0.0184(11) -0.0094(9) 0.0027(9) -0.0061(9)
O8 0.0172(12) 0.0183(11) 0.0223(11) -0.0093(9) 0.0068(10) -0.0059(9)
O9 0.0139(11) 0.0228(11) 0.0183(11) -0.0114(9) 0.0049(9) -0.0085(9)
O10 0.0280(14) 0.0205(12) 0.0291(13) -0.0085(10) 0.0045(11) -0.0115(11)
O11 0.0321(15) 0.0324(13) 0.0264(12) -0.0180(11) 0.0133(11) -0.0159(11)
O12 0.0228(13) 0.0182(11) 0.0256(12) -0.0088(10) 0.0056(10) -0.0063(10)
O13 0.0202(12) 0.0210(11) 0.0200(11) -0.0110(9) 0.0048(10) -0.0074(9)

loop_
_atom_type_symbol
_atom_type_description
_atom_type_scat_dispersion_real
_atom_type_scat_dispersion_imag
_atom_type_scat_source
C C 0.0033 0.0016 'International Tables Vol C Tables 4.2.6.8 and 6.1.1.4'
H H 0.0000 0.0000 'International Tables Vol C Tables 4.2.6.8 and 6.1.1.4'
N N 0.0061 0.0033 'International Tables Vol C Tables 4.2.6.8 and 6.1.1.4'
O O 0.0106 0.0060 'International Tables Vol C Tables 4.2.6.8 and 6.1.1.4'
Mo Mo -1.6832 0.6857 'International Tables Vol C Tables 4.2.6.8 and 6.1.1.4'

loop_
_geom_angle_atom_site_label_1
_geom_angle_atom_site_label_2
_geom_angle_atom_site_label_3
_geom_angle
_geom_angle_site_symmetry_1
_geom_angle_site_symmetry_3
O1 Mo1 O2 104.73(11) . .
O1 Mo1 O3 99.57(10) . .
O2 Mo1 O3 105.95(10) . .
O1 Mo1 O9 96.61(10) . 2_665
O2 Mo1 O9 101.57(10) . 2_665
O3 Mo1 O9 143.11(9) . 2_665
O1 Mo1 O4 99.52(9) . .
O2 Mo1 O4 155.43(10) . .
O3 Mo1 O4 73.32(8) . .
O9 Mo1 O4 71.43(8) 2_665 .
O1 Mo1 O13 169.71(9) . 2_665
O2 Mo1 O13 85.01(9) . 2_665
O3 Mo1 O13 80.52(8) . 2_665
O9 Mo1 O13 77.89(8) 2_665 2_665
O4 Mo1 O13 70.56(7) . 2_665
O5 Mo2 O8 102.61(11) . .
O5 Mo2 O6 103.69(11) . .
O8 Mo2 O6 101.93(10) . .
O5 Mo2 O3 98.27(10) . .
O8 Mo2 O3 153.49(10) . .
O6 Mo2 O3 88.64(9) . .
O5 Mo2 O4 94.47(10) . .
O8 Mo2 O4 88.91(9) . .
O6 Mo2 O4 156.07(10) . .
O3 Mo2 O4 73.24(8) . .
O5 Mo2 O7 167.81(9) . .
O8 Mo2 O7 75.91(8) . .
O6 Mo2 O7 88.40(9) . .
O3 Mo2 O7 80.22(8) . .
O4 Mo2 O7 73.47(7) . .
O11 Mo3 O10 104.15(11) . .
O11 Mo3 O9 98.84(10) . .
O10 Mo3 O9 97.80(10) . .
O11 Mo3 O6 99.66(11) . 2_765
O10 Mo3 O6 92.90(10) . 2_765
O9 Mo3 O6 155.63(9) . 2_765
O11 Mo3 O8 90.62(9) . .
O10 Mo3 O8 164.55(10) . .
O9 Mo3 O8 84.12(8) . .
O6 Mo3 O8 79.97(9) 2_765 .
O11 Mo3 O7 159.69(9) . .
O10 Mo3 O7 95.56(10) . .
O9 Mo3 O7 73.31(8) . .
O6 Mo3 O7 83.95(8) 2_765 .
O8 Mo3 O7 70.20(8) . .
O12 Mo4 O13 105.31(11) . .
O12 Mo4 O7 103.37(10) . 2_665
O13 Mo4 O7 103.16(10) . 2_665
O12 Mo4 O4 102.26(10) . .
O13 Mo4 O4 98.26(9) . .
O7 Mo4 O4 140.62(9) 2_665 .
O12 Mo4 O9 95.42(9) . 2_665
O13 Mo4 O9 158.82(8) . 2_665
O7 Mo4 O9 75.59(8) 2_665 2_665
O4 Mo4 O9 72.67(8) . 2_665
O12 Mo4 O4 175.89(9) . 2_665
O13 Mo4 O4 78.76(8) . 2_665
O7 Mo4 O4 76.02(8) 2_665 2_665
O4 Mo4 O4 76.28(9) . 2_665
O9 Mo4 O4 80.47(7) 2_665 2_665
N2 C1 H1A 109.5 . .
N2 C1 H1B 109.5 . .
H1A C1 H1B 109.5 . .
N2 C1 H1C 109.5 . .
H1A C1 H1C 109.5 . .
H1B C1 H1C 109.5 . .
C3 C2 N2 107.2(3) . .
C3 C2 H2 126.4 . .
N2 C2 H2 126.4 . .
C2 C3 N1 107.6(3) . .
C2 C3 H3 126.2 . .
N1 C3 H3 126.2 . .
N2 C4 N1 108.7(3) . .
N2 C4 H4 125.7 . .
N1 C4 H4 125.7 . .
N1 C5 C6 112.7(3) . .
N1 C5 H5A 109.1 . .
C6 C5 H5A 109.1 . .
N1 C5 H5B 109.1 . .
C6 C5 H5B 109.1 . .
H5A C5 H5B 107.8 . .
C7 C6 C5 113.4(3) . .
C7 C6 H6A 108.9 . .
C5 C6 H6A 108.9 . .
C7 C6 H6B 108.9 . .
C5 C6 H6B 108.9 . .
H6A C6 H6B 107.7 . .
C6 C7 C8 114.2(3) . .
C6 C7 H7A 108.7 . .
C8 C7 H7A 108.7 . .
C6 C7 H7B 108.7 . .
C8 C7 H7B 108.7 . .
H7A C7 H7B 107.6 . .
N3 C8 C7 113.0(3) . .
N3 C8 H8A 109.0 . .
C7 C8 H8A 109.0 . .
N3 C8 H8B 109.0 . .
C7 C8 H8B 109.0 . .
H8A C8 H8B 107.8 . .
C10 C9 N3 106.9(4) . .
C10 C9 H9 126.6 . .
N3 C9 H9 126.6 . .
C9 C10 N4 108.0(3) . .
C9 C10 H10 126.0 . .
N4 C10 H10 126.0 . .
N3 C11 N4 108.6(3) . .
N3 C11 H11 125.7 . .
N4 C11 H11 125.7 . .
N4 C12 H12A 109.5 . .
N4 C12 H12B 109.5 . .
H12A C12 H12B 109.5 . .
N4 C12 H12C 109.5 . .
H12A C12 H12C 109.5 . .
H12B C12 H12C 109.5 . .
C4 N1 C3 108.2(3) . .
C4 N1 C5 125.7(3) . .
C3 N1 C5 126.0(3) . .
C4 N2 C2 108.3(3) . .
C4 N2 C1 125.7(3) . .
C2 N2 C1 126.0(3) . .
C11 N3 C9 108.5(3) . .
C11 N3 C8 126.3(3) . .
C9 N3 C8 125.1(3) . .
C11 N4 C10 108.0(3) . .
C11 N4 C12 125.8(3) . .
C10 N4 C12 126.2(3) . .
Mo1 O3 Mo2 112.21(10) . .
Mo4 O4 Mo2 147.80(11) . .
Mo4 O4 Mo1 105.11(9) . .
Mo2 O4 Mo1 94.81(8) . .
Mo4 O4 Mo4 103.72(9) . 2_665
Mo2 O4 Mo4 98.83(7) . 2_665
Mo1 O4 Mo4 96.33(7) . 2_665
Mo2 O6 Mo3 161.35(14) . 2_765
Mo4 O7 Mo3 104.87(9) 2_665 .
Mo4 O7 Mo2 111.28(9) 2_665 .
Mo3 O7 Mo2 95.96(8) . .
Mo2 O8 Mo3 116.24(10) . .
Mo3 O9 Mo1 149.88(11) . 2_665
Mo3 O9 Mo4 102.44(9) . 2_665
Mo1 O9 Mo4 105.63(9) 2_665 2_665
Mo4 O13 Mo1 113.82(10) . 2_665

loop_
_geom_bond_atom_site_label_1
_geom_bond_atom_site_label_2
_geom_bond_distance
_geom_bond_site_symmetry_2
Mo1 O1 1.704(2) .
Mo1 O2 1.704(2) .
Mo1 O3 1.871(2) .
Mo1 O9 2.002(2) 2_665
Mo1 O4 2.254(2) .
Mo1 O13 2.403(2) 2_665
Mo2 O5 1.701(2) .
Mo2 O8 1.773(2) .
Mo2 O6 1.818(2) .
Mo2 O3 2.022(2) .
Mo2 O4 2.136(2) .
Mo2 O7 2.329(2) .
Mo3 O11 1.698(2) .
Mo3 O10 1.707(2) .
Mo3 O9 1.956(2) .
Mo3 O6 1.968(2) 2_765
Mo3 O8 2.215(2) .
Mo3 O7 2.239(2) .
Mo4 O12 1.696(2) .
Mo4 O13 1.736(2) .
Mo4 O7 1.860(2) 2_665
Mo4 O4 1.977(2) .
Mo4 O9 2.217(2) 2_665
Mo4 O4 2.424(2) 2_665
C1 N2 1.463(5) .
C1 H1A 0.9600 .
C1 H1B 0.9600 .
C1 H1C 0.9600 .
C2 C3 1.332(5) .
C2 N2 1.381(4) .
C2 H2 0.9300 .
C3 N1 1.375(4) .
C3 H3 0.9300 .
C4 N2 1.326(4) .
C4 N1 1.328(4) .
C4 H4 0.9300 .
C5 N1 1.469(4) .
C5 C6 1.514(5) .
C5 H5A 0.9700 .
C5 H5B 0.9700 .
C6 C7 1.504(5) .
C6 H6A 0.9700 .
C6 H6B 0.9700 .
C7 C8 1.508(5) .
C7 H7A 0.9700 .
C7 H7B 0.9700 .
C8 N3 1.469(5) .
C8 H8A 0.9700 .
C8 H8B 0.9700 .
C9 C10 1.337(6) .
C9 N3 1.370(4) .
C9 H9 0.9300 .
C10 N4 1.364(5) .
C10 H10 0.9300 .
C11 N3 1.325(5) .
C11 N4 1.331(4) .
C11 H11 0.9300 .
C12 N4 1.469(5) .
C12 H12A 0.9600 .
C12 H12B 0.9600 .
C12 H12C 0.9600 .
O4 Mo4 2.424(2) 2_665
O6 Mo3 1.968(2) 2_765
O7 Mo4 1.860(2) 2_665
O9 Mo1 2.001(2) 2_665
O9 Mo4 2.217(2) 2_665
O13 Mo1 2.403(2) 2_665

loop_
_geom_hbond_atom_site_label_D
_geom_hbond_atom_site_label_H
_geom_hbond_atom_site_label_A
_geom_hbond_distance_DH
_geom_hbond_distance_HA
_geom_hbond_distance_DA
_geom_hbond_angle_DHA
_geom_hbond_site_symmetry_A
C1 H1A O1 0.96 2.59 3.159(4) 118.5 2_655
C4 H4 O5 0.93 2.47 3.336(4) 155.3 2_655
C7 H7A O12 0.97 2.48 3.208(4) 131.9 2_655
C8 H8A O13 0.97 2.59 3.310(4) 131.3 2_655
C1 H1B O1 0.96 2.53 3.240(4) 130.7 1_554
C1 H1C O10 0.96 2.52 3.458(5) 165.8 2_664
C6 H6A O7 0.97 2.46 3.426(4) 172.0 2_665
C11 H11 O10 0.93 2.25 3.101(4) 152.4 2_665
C5 H5B O8 0.97 2.42 3.280(4) 147.6 1_455
C6 H6B O5 0.97 2.58 3.460(4) 151.3 1_455
C12 H12A O3 0.96 2.60 3.209(5) 121.7 2_656
C12 H12B O11 0.96 2.41 3.343(5) 162.9 1_446

loop_
_geom_torsion_atom_site_label_1
_geom_torsion_atom_site_label_2
_geom_torsion_atom_site_label_3
_geom_torsion_atom_site_label_4
_geom_torsion
_geom_torsion_site_symmetry_1
_geom_torsion_site_symmetry_2
_geom_torsion_site_symmetry_3
_geom_torsion_site_symmetry_4
N2 C2 C3 N1 -0.6(4) . . . .
N1 C5 C6 C7 -61.8(4) . . . .
C5 C6 C7 C8 -175.6(3) . . . .
C6 C7 C8 N3 72.9(4) . . . .
N3 C9 C10 N4 0.0(5) . . . .
N2 C4 N1 C3 -0.9(4) . . . .
N2 C4 N1 C5 -178.0(3) . . . .
C2 C3 N1 C4 0.9(4) . . . .
C2 C3 N1 C5 178.0(3) . . . .
C6 C5 N1 C4 96.8(4) . . . .
C6 C5 N1 C3 -79.8(4) . . . .
N1 C4 N2 C2 0.6(4) . . . .
N1 C4 N2 C1 179.3(3) . . . .
C3 C2 N2 C4 0.0(4) . . . .
C3 C2 N2 C1 -178.7(3) . . . .
N4 C11 N3 C9 0.4(4) . . . .
N4 C11 N3 C8 176.9(3) . . . .
C10 C9 N3 C11 -0.3(5) . . . .
C10 C9 N3 C8 -176.8(3) . . . .
C7 C8 N3 C11 -97.2(4) . . . .
C7 C8 N3 C9 78.7(5) . . . .
N3 C11 N4 C10 -0.4(4) . . . .
N3 C11 N4 C12 178.8(3) . . . .
C9 C10 N4 C11 0.2(4) . . . .
C9 C10 N4 C12 -179.0(4) . . . .
O1 Mo1 O3 Mo2 76.37(12) . . . .
O2 Mo1 O3 Mo2 -175.18(10) . . . .
O9 Mo1 O3 Mo2 -38.4(2) 2_665 . . .
O4 Mo1 O3 Mo2 -20.79(9) . . . .
O13 Mo1 O3 Mo2 -93.20(10) 2_665 . . .
O5 Mo2 O3 Mo1 -70.20(13) . . . .
O8 Mo2 O3 Mo1 71.6(2) . . . .
O6 Mo2 O3 Mo1 -173.85(12) . . . .
O4 Mo2 O3 Mo1 22.00(10) . . . .
O7 Mo2 O3 Mo1 97.55(11) . . . .
O12 Mo4 O4 Mo2 50.8(2) . . . .
O13 Mo4 O4 Mo2 -56.9(2) . . . .
O7 Mo4 O4 Mo2 -179.57(14) 2_665 . . .
O9 Mo4 O4 Mo2 142.7(2) 2_665 . . .
O4 Mo4 O4 Mo2 -133.2(2) 2_665 . . .
O12 Mo4 O4 Mo1 -75.48(11) . . . .
O13 Mo4 O4 Mo1 176.79(9) . . . .
O7 Mo4 O4 Mo1 54.16(17) 2_665 . . .
O9 Mo4 O4 Mo1 16.44(8) 2_665 . . .
O4 Mo4 O4 Mo1 100.57(10) 2_665 . . .
O12 Mo4 O4 Mo4 -176.05(9) . . . 2_665
O13 Mo4 O4 Mo4 76.22(10) . . . 2_665
O7 Mo4 O4 Mo4 -46.42(17) 2_665 . . 2_665
O9 Mo4 O4 Mo4 -84.13(8) 2_665 . . 2_665
O4 Mo4 O4 Mo4 0.0 2_665 . . 2_665
O5 Mo2 O4 Mo4 -48.1(2) . . . .
O8 Mo2 O4 Mo4 54.4(2) . . . .
O6 Mo2 O4 Mo4 172.26(17) . . . .
O3 Mo2 O4 Mo4 -145.4(2) . . . .
O7 Mo2 O4 Mo4 130.1(2) . . . .
O5 Mo2 O4 Mo1 80.51(10) . . . .
O8 Mo2 O4 Mo1 -176.93(8) . . . .
O6 Mo2 O4 Mo1 -59.1(2) . . . .
O3 Mo2 O4 Mo1 -16.80(7) . . . .
O7 Mo2 O4 Mo1 -101.31(8) . . . .
O5 Mo2 O4 Mo4 177.69(10) . . . 2_665
O8 Mo2 O4 Mo4 -79.75(8) . . . 2_665
O6 Mo2 O4 Mo4 38.1(2) . . . 2_665
O3 Mo2 O4 Mo4 80.39(8) . . . 2_665
O7 Mo2 O4 Mo4 -4.12(6) . . . 2_665
O1 Mo1 O4 Mo4 75.42(11) . . . .
O2 Mo1 O4 Mo4 -95.4(2) . . . .
O3 Mo1 O4 Mo4 172.65(11) . . . .
O9 Mo1 O4 Mo4 -18.41(9) 2_665 . . .
O13 Mo1 O4 Mo4 -101.75(10) 2_665 . . .
O1 Mo1 O4 Mo2 -79.03(10) . . . .
O2 Mo1 O4 Mo2 110.2(2) . . . .
O3 Mo1 O4 Mo2 18.19(8) . . . .
O9 Mo1 O4 Mo2 -172.87(10) 2_665 . . .
O13 Mo1 O4 Mo2 103.80(8) 2_665 . . .
O1 Mo1 O4 Mo4 -178.49(9) . . . 2_665
O2 Mo1 O4 Mo4 10.7(3) . . . 2_665
O3 Mo1 O4 Mo4 -81.26(9) . . . 2_665
O9 Mo1 O4 Mo4 87.68(8) 2_665 . . 2_665
O13 Mo1 O4 Mo4 4.34(6) 2_665 . . 2_665
O5 Mo2 O6 Mo3 -3.0(4) . . . 2_765
O8 Mo2 O6 Mo3 -109.3(4) . . . 2_765
O3 Mo2 O6 Mo3 95.2(4) . . . 2_765
O4 Mo2 O6 Mo3 135.3(4) . . . 2_765
O7 Mo2 O6 Mo3 175.5(4) . . . 2_765
O11 Mo3 O7 Mo4 -85.9(3) . . . 2_665
O10 Mo3 O7 Mo4 80.27(12) . . . 2_665
O9 Mo3 O7 Mo4 -16.23(9) . . . 2_665
O6 Mo3 O7 Mo4 172.61(10) 2_765 . . 2_665
O8 Mo3 O7 Mo4 -105.90(11) . . . 2_665
O11 Mo3 O7 Mo2 28.0(3) . . . .
O10 Mo3 O7 Mo2 -165.82(9) . . . .
O9 Mo3 O7 Mo2 97.68(8) . . . .
O6 Mo3 O7 Mo2 -73.48(9) 2_765 . . .
O8 Mo3 O7 Mo2 8.01(6) . . . .
O5 Mo2 O7 Mo4 14.3(5) . . . 2_665
O8 Mo2 O7 Mo4 98.80(12) . . . 2_665
O6 Mo2 O7 Mo4 -158.47(11) . . . 2_665
O3 Mo2 O7 Mo4 -69.58(10) . . . 2_665
O4 Mo2 O7 Mo4 5.70(8) . . . 2_665
O5 Mo2 O7 Mo3 -94.2(5) . . . .
O8 Mo2 O7 Mo3 -9.72(8) . . . .
O6 Mo2 O7 Mo3 93.01(9) . . . .
O3 Mo2 O7 Mo3 -178.10(9) . . . .
O4 Mo2 O7 Mo3 -102.81(8) . . . .
O5 Mo2 O8 Mo3 178.47(11) . . . .
O6 Mo2 O8 Mo3 -74.36(13) . . . .
O3 Mo2 O8 Mo3 37.3(3) . . . .
O4 Mo2 O8 Mo3 84.13(11) . . . .
O7 Mo2 O8 Mo3 10.91(9) . . . .
O11 Mo3 O8 Mo2 175.12(13) . . . .
O10 Mo3 O8 Mo2 12.0(4) . . . .
O9 Mo3 O8 Mo2 -86.06(12) . . . .
O6 Mo3 O8 Mo2 75.42(12) 2_765 . . .
O7 Mo3 O8 Mo2 -11.71(10) . . . .
O11 Mo3 O9 Mo1 -27.4(2) . . . 2_665
O10 Mo3 O9 Mo1 78.3(2) . . . 2_665
O6 Mo3 O9 Mo1 -166.43(19) 2_765 . . 2_665
O8 Mo3 O9 Mo1 -117.1(2) . . . 2_665
O7 Mo3 O9 Mo1 171.8(2) . . . 2_665
O11 Mo3 O9 Mo4 174.19(10) . . . 2_665
O10 Mo3 O9 Mo4 -80.09(11) . . . 2_665
O6 Mo3 O9 Mo4 35.2(3) 2_765 . . 2_665
O8 Mo3 O9 Mo4 84.47(9) . . . 2_665
O7 Mo3 O9 Mo4 13.42(7) . . . 2_665
O12 Mo4 O13 Mo1 174.76(10) . . . 2_665
O7 Mo4 O13 Mo1 66.68(11) 2_665 . . 2_665
O4 Mo4 O13 Mo1 -80.04(11) . . . 2_665
O9 Mo4 O13 Mo1 -17.3(3) 2_665 . . 2_665
O4 Mo4 O13 Mo1 -5.89(9) 2_665 . . 2_665
